data_2019514
loop_
_publ_author_name
'Mouas Toma, Nardjes'
'Daran, Jean-Claude'
'Merazig, Hocine'
'Manoury, Eric'

_publ_section_title
;
 A new <i>P</i>,<i>S</i>-coordinating ferrocenyl ligand: synthesis of a
 precursor and its coordination compounds with Pd^II^ and Pt^II^
;
_journal_coeditor_code FA3335
_journal_issue 5
_journal_name_full 'Acta Crystallographica Section C'
_journal_page_first 460
_journal_page_last 464
_journal_paper_doi 10.1107/S2053229614007554
_journal_volume 70
_journal_year 2014
_chemical_formula_iupac '[Fe2 Pd2 (C5 H5)2 (C18 H15 P1 S1)2 Cl2] , 2C5 H12'
_chemical_formula_moiety 'C46 H40 Cl2 Fe2 P2 Pd2 S2, 2(C5 H12)'
_chemical_formula_sum 'C56 H64 Cl2 Fe2 P2 Pd2 S2'
_chemical_formula_weight 1258.53
_chemical_name_systematic
;(<i>R</i>,<i>R</i>/<i>S</i>,<i>S</i>)-Bis{\m-[2-(diphenylphosphanyl)ferrocen-1-yl]methanethiolato-\k^3^<i>P</i>,<i>S</i>:<i>S</i>}bis[chloridopalladium(II)]
pentane disolvate
;
_space_group_crystal_system monoclinic
_space_group_IT_number 15
_space_group_name_Hall '-C 2yc'
_space_group_name_H-M_alt 'C 1 2/c 1'
_symmetry_space_group_name_Hall '-C 2yc'
_symmetry_space_group_name_H-M 'C 1 2/c 1'
_atom_sites_solution_hydrogens geom
_audit_creation_method SHELXL2013
_cell_angle_alpha 90
_cell_angle_beta 105.6530(10)
_cell_angle_gamma 90
_cell_formula_units_Z 4
_cell_length_a 22.5734(4)
_cell_length_b 11.0824(2)
_cell_length_c 21.1091(4)
_cell_measurement_reflns_used 9010
_cell_measurement_temperature 180(2)
_cell_measurement_theta_max 36.28
_cell_measurement_theta_min 2.35
_cell_volume 5084.96(16)
_computing_cell_refinement 'SAINT (Bruker, 2013)'
_computing_data_collection 'APEX2 (Bruker, 2013)'
_computing_data_reduction 'SAINT (Bruker, 2013)'
_computing_molecular_graphics
;
ORTEPIII (Burnett & Johnson, 1996), ORTEP-3 for Windows (Farrugia,
2012) and
Mercury (Macrae <i>et al.</i>, 2008)
;
_computing_publication_material 'SHELXL2013 (Sheldrick, 2008)'
_computing_structure_refinement 'SHELXL2013 (Sheldrick, 2008)'
_computing_structure_solution 'SIR97 (Altomare <i>et al.</i>, 1999)'
_diffrn_ambient_temperature 180(2)
_diffrn_measured_fraction_theta_full 0.998
_diffrn_measured_fraction_theta_max 1.000
_diffrn_measurement_device_type 'Bruker APEXII CCD area-detector'
_diffrn_measurement_method '\f and \w'
_diffrn_radiation_monochromator graphite
_diffrn_radiation_source 'fine-focus sealed tube'
_diffrn_radiation_type MoK\a
_diffrn_radiation_wavelength 0.71073
_diffrn_reflns_av_R_equivalents 0.0255
_diffrn_reflns_limit_h_max 28
_diffrn_reflns_limit_h_min -28
_diffrn_reflns_limit_k_max 13
_diffrn_reflns_limit_k_min -13
_diffrn_reflns_limit_l_max 26
_diffrn_reflns_limit_l_min -26
_diffrn_reflns_number 78869
_diffrn_reflns_theta_full 26.400
_diffrn_reflns_theta_max 26.372
_diffrn_reflns_theta_min 1.874
_exptl_absorpt_coefficient_mu 1.544
_exptl_absorpt_correction_T_max 0.7471
_exptl_absorpt_correction_T_min 0.5958
_exptl_absorpt_correction_type multi-scan
_exptl_absorpt_process_details '(SADABS; Sheldrick, 2003)'
_exptl_crystal_colour orange
_exptl_crystal_density_diffrn 1.644
_exptl_crystal_density_method 'not measured'
_exptl_crystal_description block
_exptl_crystal_F_000 2560
_exptl_crystal_size_max 0.34
_exptl_crystal_size_mid 0.19
_exptl_crystal_size_min 0.10
_platon_squeeze_details
;
Some residual electron densities were difficult to modelize and therefore, the
SQUEEZE function of PLATON (Spek, 2009) was used to eliminate the contribution
of the electron density in the solvent region from the intensity data, and the
solvent-free model was employed for the final refinement.
There are two cavities of 682 \%A^3^ per unitl cell. PLATON estimated that
each cavity contains 197 electrons which might correspond roughly to 4 solvent
molecules of pentane as suggested by the crystallization process.
;
_refine_diff_density_max 0.600
_refine_diff_density_min -0.319
_refine_ls_extinction_method none
_refine_ls_goodness_of_fit_ref 1.111
_refine_ls_hydrogen_treatment constr
_refine_ls_matrix_type full
_refine_ls_number_parameters 253
_refine_ls_number_reflns 5210
_refine_ls_number_restraints 0
_refine_ls_restrained_S_all 1.111
_refine_ls_R_factor_all 0.0260
_refine_ls_R_factor_gt 0.0228
_refine_ls_shift/su_max 0.002
_refine_ls_shift/su_mean 0.000
_refine_ls_structure_factor_coef Fsqd
_refine_ls_weighting_details 'w = 1/[\s^2^(Fo^2^)+(0.0132P)^2^+14.9112P] where P=(Fo^2^+2Fc^2^)/3'
_refine_ls_weighting_scheme calc
_refine_ls_wR_factor_gt 0.0489
_refine_ls_wR_factor_ref 0.0508
_reflns_number_gt 4742
_reflns_number_total 5210
_reflns_threshold_expression I>2\s(I)
_cod_data_source_file fa3335sup1.cif
_cod_data_source_block 3
_cod_depositor_comments 'Adding full bibliography for 2019513--2019515.cif.'
_cod_database_code 2019514
_cod_database_fobs_code 2019514
_shelx_space_group_comment
;
The symmetry employed for this shelxl refinement is uniquely defined
by the following loop, which should always be used as a source of
symmetry information in preference to the above space-group names.
They are only intended as comments.
;
_shelx_estimated_absorpt_t_min 0.422
_shelx_estimated_absorpt_t_max 0.749

loop_
_space_group_symop_operation_xyz
'x, y, z'
'-x, y, -z+1/2'
'x+1/2, y+1/2, z'
'-x+1/2, y+1/2, -z+1/2'
'-x, -y, -z'
'x, -y, z-1/2'
'-x+1/2, -y+1/2, -z'
'x+1/2, -y+1/2, z-1/2'

loop_
_atom_site_type_symbol
_atom_site_label
_atom_site_fract_x
_atom_site_fract_y
_atom_site_fract_z
_atom_site_U_iso_or_equiv
_atom_site_adp_type
_atom_site_calc_flag
_atom_site_occupancy
Pd Pd1 0.92541(2) 0.09502(2) 0.73265(2) 0.01769(5) Uani d 1
Fe Fe1 0.88116(2) -0.04219(3) 0.52425(2) 0.01968(7) Uani d 1
Cl Cl1 0.86299(2) 0.15245(6) 0.79979(3) 0.03189(13) Uani d 1
S S1 0.99385(2) 0.02674(5) 0.67910(2) 0.01897(10) Uani d 1
P P1 0.85153(2) 0.14917(5) 0.64028(2) 0.01744(10) Uani d 1
C C1 0.87006(9) 0.12045(19) 0.56396(10) 0.0200(4) Uani d 1
C C2 0.93170(9) 0.11053(18) 0.55651(10) 0.0198(4) Uani d 1
C C3 0.92626(10) 0.09225(19) 0.48813(10) 0.0229(4) Uani d 1
H H3 0.9595 0.0831 0.4689 0.027 Uiso calc 1
C C4 0.86290(10) 0.0900(2) 0.45367(10) 0.0263(5) Uani d 1
H H4 0.8466 0.0791 0.4076 0.032 Uiso calc 1
C C5 0.82813(10) 0.1068(2) 0.49980(10) 0.0236(4) Uani d 1
H H5 0.7845 0.1087 0.4899 0.028 Uiso calc 1
C C6 0.87618(11) -0.1753(2) 0.58992(11) 0.0297(5) Uani d 1
H H6 0.8779 -0.1636 0.6350 0.036 Uiso calc 1
C C7 0.92688(11) -0.1970(2) 0.56451(12) 0.0308(5) Uani d 1
H H7 0.9687 -0.2026 0.5895 0.037 Uiso calc 1
C C8 0.90476(12) -0.2090(2) 0.49527(12) 0.0328(5) Uani d 1
H H8 0.9290 -0.2242 0.4657 0.039 Uiso calc 1
C C9 0.84006(12) -0.1943(2) 0.47806(12) 0.0340(5) Uani d 1
H H9 0.8133 -0.1975 0.4348 0.041 Uiso calc 1
C C10 0.82223(11) -0.1738(2) 0.53666(13) 0.0323(5) Uani d 1
H H10 0.7814 -0.1614 0.5397 0.039 Uiso calc 1
C C21 0.99066(9) 0.1246(2) 0.60896(10) 0.0230(4) Uani d 1
H H21A 0.9951 0.2096 0.6239 0.028 Uiso calc 1
H H21B 1.0255 0.1052 0.5905 0.028 Uiso calc 1
C C111 0.77901(9) 0.07201(19) 0.63370(10) 0.0217(4) Uani d 1
C C112 0.77877(11) -0.0334(2) 0.66927(11) 0.0264(5) Uani d 1
H H112 0.8159 -0.0616 0.6985 0.032 Uiso calc 1
C C113 0.72484(12) -0.0975(2) 0.66250(12) 0.0356(6) Uani d 1
H H113 0.7251 -0.1702 0.6864 0.043 Uiso calc 1
C C114 0.67068(12) -0.0556(3) 0.62088(13) 0.0423(7) Uani d 1
H H114 0.6336 -0.0994 0.6164 0.051 Uiso calc 1
C C115 0.67004(12) 0.0494(3) 0.58571(13) 0.0417(6) Uani d 1
H H115 0.6325 0.0780 0.5573 0.050 Uiso calc 1
C C116 0.72424(10) 0.1136(2) 0.59182(11) 0.0304(5) Uani d 1
H H116 0.7238 0.1858 0.5674 0.036 Uiso calc 1
C C121 0.83252(9) 0.30930(19) 0.63502(10) 0.0205(4) Uani d 1
C C122 0.85682(11) 0.3865(2) 0.59653(12) 0.0293(5) Uani d 1
H H122 0.8826 0.3553 0.5716 0.035 Uiso calc 1
C C123 0.84346(12) 0.5090(2) 0.59445(13) 0.0362(6) Uani d 1
H H123 0.8599 0.5613 0.5678 0.043 Uiso calc 1
C C124 0.80635(12) 0.5549(2) 0.63092(12) 0.0343(5) Uani d 1
H H124 0.7977 0.6389 0.6297 0.041 Uiso calc 1
C C125 0.78166(11) 0.4791(2) 0.66928(12) 0.0326(5) Uani d 1
H H125 0.7557 0.5108 0.6940 0.039 Uiso calc 1
C C126 0.79494(10) 0.3563(2) 0.67160(11) 0.0280(5) Uani d 1
H H126 0.7783 0.3043 0.6982 0.034 Uiso calc 1

loop_
_atom_site_aniso_label
_atom_site_aniso_U_11
_atom_site_aniso_U_22
_atom_site_aniso_U_33
_atom_site_aniso_U_12
_atom_site_aniso_U_13
_atom_site_aniso_U_23
Pd1 0.01777(8) 0.01998(8) 0.01567(8) 0.00106(6) 0.00511(6) 0.00112(6)
Fe1 0.02284(14) 0.01817(15) 0.01825(14) -0.00331(12) 0.00593(11) -0.00204(11)
Cl1 0.0253(3) 0.0480(4) 0.0237(3) 0.0110(2) 0.0089(2) -0.0016(2)
S1 0.0183(2) 0.0214(3) 0.0174(2) -0.00077(19) 0.00517(18) -0.00184(19)
P1 0.0187(2) 0.0161(2) 0.0177(2) 0.00008(19) 0.00521(19) 0.00143(19)
C1 0.0238(10) 0.0180(10) 0.0176(9) -0.0004(8) 0.0047(8) 0.0014(8)
C2 0.0250(10) 0.0160(10) 0.0194(10) -0.0021(8) 0.0079(8) 0.0005(8)
C3 0.0279(11) 0.0220(11) 0.0206(10) -0.0043(9) 0.0096(8) 0.0007(8)
C4 0.0331(12) 0.0263(12) 0.0185(10) -0.0012(9) 0.0052(9) 0.0017(9)
C5 0.0255(10) 0.0235(11) 0.0203(10) 0.0002(9) 0.0036(8) 0.0024(8)
C6 0.0455(13) 0.0175(11) 0.0284(11) -0.0066(10) 0.0138(10) -0.0001(9)
C7 0.0338(12) 0.0187(11) 0.0394(13) -0.0017(9) 0.0088(10) 0.0022(10)
C8 0.0446(14) 0.0201(11) 0.0401(13) -0.0013(10) 0.0223(11) -0.0056(10)
C9 0.0408(13) 0.0265(12) 0.0320(12) -0.0105(10) 0.0053(10) -0.0110(10)
C10 0.0313(12) 0.0226(12) 0.0466(14) -0.0100(10) 0.0166(11) -0.0071(10)
C21 0.0236(10) 0.0272(12) 0.0197(10) -0.0060(9) 0.0085(8) -0.0013(8)
C111 0.0226(10) 0.0233(11) 0.0210(10) -0.0051(8) 0.0087(8) -0.0031(8)
C112 0.0344(12) 0.0252(12) 0.0233(10) -0.0030(9) 0.0140(9) -0.0010(9)
C113 0.0516(15) 0.0292(13) 0.0327(12) -0.0147(11) 0.0229(11) -0.0067(10)
C114 0.0386(14) 0.0518(17) 0.0410(14) -0.0256(13) 0.0184(12) -0.0186(13)
C115 0.0259(12) 0.0559(18) 0.0404(14) -0.0090(12) 0.0038(10) -0.0050(13)
C116 0.0251(11) 0.0348(13) 0.0291(12) -0.0045(10) 0.0038(9) 0.0025(10)
C121 0.0206(9) 0.0168(10) 0.0221(10) 0.0003(8) 0.0026(8) -0.0004(8)
C122 0.0345(12) 0.0237(12) 0.0332(12) -0.0024(9) 0.0150(10) 0.0016(9)
C123 0.0468(15) 0.0226(12) 0.0417(14) -0.0037(11) 0.0162(12) 0.0039(10)
C124 0.0425(14) 0.0174(11) 0.0402(13) 0.0025(10) 0.0061(11) -0.0005(10)
C125 0.0369(13) 0.0270(12) 0.0348(13) 0.0059(10) 0.0112(10) -0.0030(10)
C126 0.0327(12) 0.0255(12) 0.0278(11) 0.0035(9) 0.0115(9) 0.0028(9)

loop_
_atom_type_symbol
_atom_type_description
_atom_type_scat_dispersion_real
_atom_type_scat_dispersion_imag
_atom_type_scat_source
C C 0.0033 0.0016 'International Tables Vol C Tables 4.2.6.8 and 6.1.1.4'
H H 0.0000 0.0000 'International Tables Vol C Tables 4.2.6.8 and 6.1.1.4'
P P 0.1023 0.0942 'International Tables Vol C Tables 4.2.6.8 and 6.1.1.4'
S S 0.1246 0.1234 'International Tables Vol C Tables 4.2.6.8 and 6.1.1.4'
Cl Cl 0.1484 0.1585 'International Tables Vol C Tables 4.2.6.8 and 6.1.1.4'
Fe Fe 0.3463 0.8444 'International Tables Vol C Tables 4.2.6.8 and 6.1.1.4'
Pd Pd -0.9988 1.0072 'International Tables Vol C Tables 4.2.6.8 and 6.1.1.4'

loop_
_geom_angle_atom_site_label_1
_geom_angle_atom_site_label_2
_geom_angle_atom_site_label_3
_geom_angle_site_symmetry_1
_geom_angle_site_symmetry_3
_geom_angle
S1 Pd1 P1 . . 95.780(18)
S1 Pd1 Cl1 . . 172.55(2)
P1 Pd1 Cl1 . . 91.457(19)
S1 Pd1 S1 . 2_756 78.56(2)
P1 Pd1 S1 . 2_756 174.044(19)
Cl1 Pd1 S1 . 2_756 94.147(18)
S1 Pd1 Pd1 . 2_756 46.406(13)
P1 Pd1 Pd1 . 2_756 131.930(15)
Cl1 Pd1 Pd1 . 2_756 128.356(16)
S1 Pd1 Pd1 2_756 2_756 44.486(12)
C5 Fe1 C1 . . 41.47(8)
C5 Fe1 C10 . . 104.79(9)
C1 Fe1 C10 . . 115.13(9)
C5 Fe1 C9 . . 113.01(10)
C1 Fe1 C9 . . 147.05(9)
C10 Fe1 C9 . . 40.70(10)
C5 Fe1 C6 . . 128.59(9)
C1 Fe1 C6 . . 108.92(9)
C10 Fe1 C6 . . 40.59(10)
C9 Fe1 C6 . . 68.15(10)
C5 Fe1 C4 . . 40.74(9)
C1 Fe1 C4 . . 69.08(8)
C10 Fe1 C4 . . 126.49(10)
C9 Fe1 C4 . . 105.47(10)
C6 Fe1 C4 . . 165.80(10)
C5 Fe1 C2 . . 69.45(8)
C1 Fe1 C2 . . 41.47(8)
C10 Fe1 C2 . . 150.62(9)
C9 Fe1 C2 . . 168.58(9)
C6 Fe1 C2 . . 119.77(9)
C4 Fe1 C2 . . 68.68(8)
C5 Fe1 C8 . . 146.99(10)
C1 Fe1 C8 . . 171.24(9)
C10 Fe1 C8 . . 68.05(10)
C9 Fe1 C8 . . 40.38(10)
C6 Fe1 C8 . . 67.73(9)
C4 Fe1 C8 . . 116.26(9)
C2 Fe1 C8 . . 132.29(9)
C5 Fe1 C7 . . 168.39(9)
C1 Fe1 C7 . . 132.17(9)
C10 Fe1 C7 . . 67.87(10)
C9 Fe1 C7 . . 67.82(10)
C6 Fe1 C7 . . 40.10(9)
C4 Fe1 C7 . . 150.87(9)
C2 Fe1 C7 . . 112.18(9)
C8 Fe1 C7 . . 40.20(10)
C5 Fe1 C3 . . 68.48(9)
C1 Fe1 C3 . . 68.89(8)
C10 Fe1 C3 . . 165.61(9)
C9 Fe1 C3 . . 128.75(9)
C6 Fe1 C3 . . 153.24(9)
C4 Fe1 C3 . . 40.36(9)
C2 Fe1 C3 . . 40.65(8)
C8 Fe1 C3 . . 110.18(9)
C7 Fe1 C3 . . 120.72(9)
C21 S1 Pd1 . . 108.83(7)
C21 S1 Pd1 . 2_756 107.74(7)
Pd1 S1 Pd1 . 2_756 89.107(18)
C1 P1 C111 . . 105.69(9)
C1 P1 C121 . . 103.04(10)
C111 P1 C121 . . 105.13(10)
C1 P1 Pd1 . . 115.25(7)
C111 P1 Pd1 . . 112.18(7)
C121 P1 Pd1 . . 114.50(7)
C5 C1 C2 . . 107.35(17)
C5 C1 P1 . . 127.59(16)
C2 C1 P1 . . 125.04(15)
C5 C1 Fe1 . . 68.95(12)
C2 C1 Fe1 . . 70.02(12)
P1 C1 Fe1 . . 127.65(11)
C3 C2 C1 . . 107.32(18)
C3 C2 C21 . . 125.48(18)
C1 C2 C21 . . 127.10(18)
C3 C2 Fe1 . . 70.09(12)
C1 C2 Fe1 . . 68.51(11)
C21 C2 Fe1 . . 129.56(15)
C4 C3 C2 . . 108.67(18)
C4 C3 Fe1 . . 69.34(12)
C2 C3 Fe1 . . 69.25(11)
C4 C3 H3 . . 125.7
C2 C3 H3 . . 125.7
Fe1 C3 H3 . . 127.3
C5 C4 C3 . . 108.28(18)
C5 C4 Fe1 . . 68.59(12)
C3 C4 Fe1 . . 70.30(12)
C5 C4 H4 . . 125.9
C3 C4 H4 . . 125.9
Fe1 C4 H4 . . 126.8
C4 C5 C1 . . 108.38(19)
C4 C5 Fe1 . . 70.66(13)
C1 C5 Fe1 . . 69.58(12)
C4 C5 H5 . . 125.8
C1 C5 H5 . . 125.8
Fe1 C5 H5 . . 125.5
C7 C6 C10 . . 108.2(2)
C7 C6 Fe1 . . 70.54(13)
C10 C6 Fe1 . . 69.35(13)
C7 C6 H6 . . 125.9
C10 C6 H6 . . 125.9
Fe1 C6 H6 . . 125.8
C6 C7 C8 . . 108.2(2)
C6 C7 Fe1 . . 69.36(13)
C8 C7 Fe1 . . 69.85(14)
C6 C7 H7 . . 125.9
C8 C7 H7 . . 125.9
Fe1 C7 H7 . . 126.5
C9 C8 C7 . . 107.8(2)
C9 C8 Fe1 . . 68.99(13)
C7 C8 Fe1 . . 69.94(13)
C9 C8 H8 . . 126.1
C7 C8 H8 . . 126.1
Fe1 C8 H8 . . 126.5
C8 C9 C10 . . 108.1(2)
C8 C9 Fe1 . . 70.63(13)
C10 C9 Fe1 . . 69.57(13)
C8 C9 H9 . . 126.0
C10 C9 H9 . . 126.0
Fe1 C9 H9 . . 125.4
C6 C10 C9 . . 107.7(2)
C6 C10 Fe1 . . 70.06(13)
C9 C10 Fe1 . . 69.72(13)
C6 C10 H10 . . 126.1
C9 C10 H10 . . 126.1
Fe1 C10 H10 . . 125.7
C2 C21 S1 . . 111.91(14)
C2 C21 H21A . . 109.2
S1 C21 H21A . . 109.2
C2 C21 H21B . . 109.2
S1 C21 H21B . . 109.2
H21A C21 H21B . . 107.9
C112 C111 C116 . . 119.3(2)
C112 C111 P1 . . 119.26(17)
C116 C111 P1 . . 121.35(17)
C113 C112 C111 . . 120.5(2)
C113 C112 H112 . . 119.7
C111 C112 H112 . . 119.7
C114 C113 C112 . . 119.8(2)
C114 C113 H113 . . 120.1
C112 C113 H113 . . 120.1
C115 C114 C113 . . 120.4(2)
C115 C114 H114 . . 119.8
C113 C114 H114 . . 119.8
C114 C115 C116 . . 120.1(2)
C114 C115 H115 . . 120.0
C116 C115 H115 . . 120.0
C111 C116 C115 . . 119.9(2)
C111 C116 H116 . . 120.1
C115 C116 H116 . . 120.1
C122 C121 C126 . . 119.3(2)
C122 C121 P1 . . 120.76(16)
C126 C121 P1 . . 119.93(16)
C123 C122 C121 . . 120.2(2)
C123 C122 H122 . . 119.9
C121 C122 H122 . . 119.9
C124 C123 C122 . . 120.2(2)
C124 C123 H123 . . 119.9
C122 C123 H123 . . 119.9
C123 C124 C125 . . 120.2(2)
C123 C124 H124 . . 119.9
C125 C124 H124 . . 119.9
C124 C125 C126 . . 119.8(2)
C124 C125 H125 . . 120.1
C126 C125 H125 . . 120.1
C125 C126 C121 . . 120.3(2)
C125 C126 H126 . . 119.9
C121 C126 H126 . . 119.9

loop_
_geom_bond_atom_site_label_1
_geom_bond_atom_site_label_2
_geom_bond_site_symmetry_2
_geom_bond_distance
Pd1 S1 . 2.2758(5)
Pd1 P1 . 2.2779(5)
Pd1 Cl1 . 2.3402(5)
Pd1 S1 2_756 2.3522(5)
Pd1 Pd1 2_756 3.2473(3)
Fe1 C5 . 2.023(2)
Fe1 C1 . 2.032(2)
Fe1 C10 . 2.038(2)
Fe1 C9 . 2.040(2)
Fe1 C6 . 2.048(2)
Fe1 C4 . 2.051(2)
Fe1 C2 . 2.052(2)
Fe1 C8 . 2.062(2)
Fe1 C7 . 2.063(2)
Fe1 C3 . 2.063(2)
S1 C21 . 1.821(2)
S1 Pd1 2_756 2.3522(5)
P1 C1 . 1.799(2)
P1 C111 . 1.819(2)
P1 C121 . 1.822(2)
C1 C5 . 1.436(3)
C1 C2 . 1.446(3)
C2 C3 . 1.430(3)
C2 C21 . 1.492(3)
C3 C4 . 1.419(3)
C3 H3 . 0.9500
C4 C5 . 1.418(3)
C4 H4 . 0.9500
C5 H5 . 0.9500
C6 C7 . 1.409(3)
C6 C10 . 1.417(3)
C6 H6 . 0.9500
C7 C8 . 1.418(3)
C7 H7 . 0.9500
C8 C9 . 1.416(4)
C8 H8 . 0.9500
C9 C10 . 1.419(3)
C9 H9 . 0.9500
C10 H10 . 0.9500
C21 H21A . 0.9900
C21 H21B . 0.9900
C111 C112 . 1.389(3)
C111 C116 . 1.390(3)
C112 C113 . 1.383(3)
C112 H112 . 0.9500
C113 C114 . 1.379(4)
C113 H113 . 0.9500
C114 C115 . 1.379(4)
C114 H114 . 0.9500
C115 C116 . 1.391(3)
C115 H115 . 0.9500
C116 H116 . 0.9500
C121 C122 . 1.391(3)
C121 C126 . 1.393(3)
C122 C123 . 1.389(3)
C122 H122 . 0.9500
C123 C124 . 1.379(4)
C123 H123 . 0.9500
C124 C125 . 1.385(4)
C124 H124 . 0.9500
C125 C126 . 1.391(3)
C125 H125 . 0.9500
C126 H126 . 0.9500

loop_
_platon_squeeze_void_nr
_platon_squeeze_void_average_x
_platon_squeeze_void_average_y
_platon_squeeze_void_average_z
_platon_squeeze_void_volume
_platon_squeeze_void_count_electrons
_platon_squeeze_void_content
1 0.500 0.000 0.002 682 197 ' '
2 0.000 0.500 0.111 682 197 ' '
